data_7702937
loop_
_publ_author_name
'Rodrigues, Roberta R.'
'Lee, Joseph M.'
'Taylor, Natalie S.'
'Cheema, Hammad'
'Chen, Lizhu'
'Fortenberry, Ryan C.'
'Delcamp, Jared H.'
'Jurss, Jonah W.'

_publ_section_title
;
 Copper-based redox shuttles supported by preorganized tetradentate
 ligands for dye-sensitized solar cells.
;
_journal_issue 2
_journal_name_full 'Dalton transactions (Cambridge, England : 2003)'
_journal_page_first 343
_journal_page_last 355
_journal_paper_doi 10.1039/c9dt04030g
_journal_volume 49
_journal_year 2020
_chemical_formula_moiety 'C34 H25 Cl Cu N5 O4, Cl O4, C2 H3 N'
_chemical_formula_sum 'C36 H28 Cl2 Cu N6 O8'
_chemical_formula_weight 807.08
_space_group_crystal_system triclinic
_space_group_IT_number 2
_space_group_name_Hall '-P 1'
_space_group_name_H-M_alt 'P -1'
_atom_sites_solution_hydrogens geom
_atom_sites_solution_primary direct
_atom_sites_solution_secondary difmap
_audit_creation_method SHELXL-2018/3
_audit_update_record
;
2019-10-14 deposited with the CCDC.	2019-12-02 downloaded from the CCDC.
;
_cell_angle_alpha 91.0207(17)
_cell_angle_beta 91.024(2)
_cell_angle_gamma 91.5876(16)
_cell_formula_units_Z 2
_cell_length_a 9.1754(5)
_cell_length_b 13.2338(14)
_cell_length_c 14.3608(14)
_cell_measurement_reflns_used 9932
_cell_measurement_temperature 150(2)
_cell_measurement_theta_max 33.1673
_cell_measurement_theta_min 2.6139
_cell_volume 1742.5(3)
_computing_cell_refinement 'SAINT V8.38A (Bruker, 2016)'
_computing_data_collection 'Apex3 v2018.1-0 (Bruker, 2018)'
_computing_data_reduction 'SAINT V8.38A (Bruker, 2016)'
_computing_structure_refinement
;  
SHELXL-2018/3 (Sheldrick, 2015, 2018), 
SHELXLE Rev955 (H\"ubschle et al., 2011)
;
_computing_structure_solution 'SHELXS-97 (Sheldrick, 2008)'
_diffrn_ambient_temperature 150(2)
_diffrn_detector_area_resol_mean 10.4167
_diffrn_measured_fraction_theta_full 0.998
_diffrn_measured_fraction_theta_max 0.995
_diffrn_measurement_device_type 'Bruker AXS D8 Quest CMOS diffractometer'
_diffrn_measurement_method 'omega and phi scans'
_diffrn_radiation_monochromator 'Triumph curved graphite crystal'
_diffrn_radiation_type MoK\a
_diffrn_radiation_wavelength 0.71073
_diffrn_reflns_av_R_equivalents 0.0259
_diffrn_reflns_av_unetI/netI 0.0204
_diffrn_reflns_Laue_measured_fraction_full 0.998
_diffrn_reflns_Laue_measured_fraction_max 0.995
_diffrn_reflns_limit_h_max 14
_diffrn_reflns_limit_h_min -12
_diffrn_reflns_limit_k_max 20
_diffrn_reflns_limit_k_min -20
_diffrn_reflns_limit_l_max 21
_diffrn_reflns_limit_l_min -22
_diffrn_reflns_number 67130
_diffrn_reflns_point_group_measured_fraction_full 0.998
_diffrn_reflns_point_group_measured_fraction_max 0.995
_diffrn_reflns_theta_full 25.242
_diffrn_reflns_theta_max 33.232
_diffrn_reflns_theta_min 2.613
_diffrn_source 'fine focus sealed tube X-ray source'
_diffrn_source_current '30 mA'
_diffrn_source_voltage '50 kV'
_exptl_absorpt_coefficient_mu 0.843
_exptl_absorpt_correction_T_max 0.7465
_exptl_absorpt_correction_T_min 0.6688
_exptl_absorpt_correction_type multi-scan
_exptl_absorpt_process_details
;
 SADABS 2016/2: Krause, L., Herbst-Irmer, R., Sheldrick G.M. & Stalke D.,
 J. Appl. Cryst. 48 (2015) 3-10
;
_exptl_crystal_colour blue
_exptl_crystal_density_diffrn 1.538
_exptl_crystal_description block
_exptl_crystal_F_000 826
_exptl_crystal_size_max 0.600
_exptl_crystal_size_mid 0.450
_exptl_crystal_size_min 0.300
_refine_diff_density_max 0.475
_refine_diff_density_min -0.588
_refine_diff_density_rms 0.062
_refine_ls_extinction_coef 0.0067(8)
_refine_ls_extinction_expression Fc^*^=kFc[1+0.001xFc^2^\l^3^/sin(2\q)]^-1/4^
_refine_ls_extinction_method 'SHELXL-2018/3 (Sheldrick 2018)'
_refine_ls_goodness_of_fit_ref 1.038
_refine_ls_hydrogen_treatment constr
_refine_ls_matrix_type full
_refine_ls_number_parameters 527
_refine_ls_number_reflns 13331
_refine_ls_number_restraints 156
_refine_ls_restrained_S_all 1.041
_refine_ls_R_factor_all 0.0402
_refine_ls_R_factor_gt 0.0324
_refine_ls_shift/su_max 0.004
_refine_ls_shift/su_mean 0.000
_refine_ls_structure_factor_coef Fsqd
_refine_ls_weighting_details 'w=1/[\s^2^(Fo^2^)+(0.0420P)^2^+0.8541P] where P=(Fo^2^+2Fc^2^)/3'
_refine_ls_weighting_scheme calc
_refine_ls_wR_factor_gt 0.0842
_refine_ls_wR_factor_ref 0.0887
_reflns_Friedel_coverage 0.000
_reflns_number_gt 11594
_reflns_number_total 13331
_reflns_threshold_expression 'I > 2\s(I)'
_cod_data_source_file c9dt04030g2.cif
_cod_data_source_block Cu_LY2_0m
_cod_depositor_comments 'Adding full bibliography for 7702937.cif.'
_cod_database_code 7702937
_shelx_shelxl_version_number 2018/3
_shelx_space_group_comment
;
The symmetry employed for this shelxl refinement is uniquely defined
by the following loop, which should always be used as a source of
symmetry information in preference to the above space-group names.
They are only intended as comments.
;
_shelx_estimated_absorpt_t_min 0.632
_shelx_estimated_absorpt_t_max 0.786

loop_
_space_group_symop_operation_xyz
'x, y, z'
'-x, -y, -z'

loop_
_atom_site_label
_atom_site_type_symbol
_atom_site_fract_x
_atom_site_fract_y
_atom_site_fract_z
_atom_site_U_iso_or_equiv
_atom_site_adp_type
_atom_site_occupancy
_atom_site_site_symmetry_order
_atom_site_calc_flag
_atom_site_refinement_flags_posn
_atom_site_refinement_flags_adp
_atom_site_refinement_flags_occupancy
_atom_site_disorder_assembly
_atom_site_disorder_group
Cu1 Cu 0.31514(2) 0.18432(2) 0.71843(2) 0.01605(4) Uani 1 1 d . . . . .
N1 N 0.23429(11) 0.06964(7) 0.63981(7) 0.01825(16) Uani 1 1 d . . . . .
N2 N 0.40535(10) 0.22266(7) 0.59377(6) 0.01547(15) Uani 1 1 d . . . . .
N3 N 0.12408(10) 0.27609(7) 0.76222(6) 0.01648(16) Uani 1 1 d . . . . .
N4 N 0.25713(11) 0.11817(7) 0.83825(7) 0.01958(17) Uani 1 1 d . . . . .
N5 N 0.44151(11) 0.27410(8) 0.80289(7) 0.02093(18) Uani 1 1 d . . . . .
C1 C 0.13581(13) -0.00054(9) 0.66601(9) 0.0231(2) Uani 1 1 d . . . . .
H1 H 0.099427 0.002775 0.727474 0.028 Uiso 1 1 calc R U . . .
C2 C 0.08533(14) -0.07786(10) 0.60624(10) 0.0265(2) Uani 1 1 d . . . . .
H2 H 0.016082 -0.126982 0.626606 0.032 Uiso 1 1 calc R U . . .
C3 C 0.13740(15) -0.08219(10) 0.51675(10) 0.0276(2) Uani 1 1 d . . . . .
H3 H 0.103821 -0.134171 0.474534 0.033 Uiso 1 1 calc R U . . .
C4 C 0.23944(14) -0.00977(9) 0.48896(9) 0.0244(2) Uani 1 1 d . . . . .
H4 H 0.276474 -0.011488 0.427619 0.029 Uiso 1 1 calc R U . . .
C5 C 0.28626(12) 0.06505(8) 0.55233(8) 0.01784(18) Uani 1 1 d . . . . .
C6 C 0.39175(12) 0.14656(8) 0.52941(7) 0.01683(18) Uani 1 1 d . . . . .
C7 C 0.46992(13) 0.14659(9) 0.44722(8) 0.0217(2) Uani 1 1 d . . . . .
H7 H 0.457060 0.092801 0.402886 0.026 Uiso 1 1 calc R U . . .
C8 C 0.56687(13) 0.22635(10) 0.43106(8) 0.0235(2) Uani 1 1 d . . . . .
H8 H 0.624581 0.226679 0.376796 0.028 Uiso 1 1 calc R U . . .
C9 C 0.57807(13) 0.30543(9) 0.49534(8) 0.0213(2) Uani 1 1 d . . . . .
H9 H 0.643477 0.360943 0.485443 0.026 Uiso 1 1 calc R U . . .
C10 C 0.49263(11) 0.30318(8) 0.57492(7) 0.01660(17) Uani 1 1 d . . . . .
C11 C 0.48480(12) 0.39398(8) 0.63632(7) 0.01719(18) Uani 1 1 d . . . . .
C12 C 0.60851(13) 0.43229(9) 0.68443(8) 0.0215(2) Uani 1 1 d . . . . .
H12 H 0.699858 0.401497 0.676433 0.026 Uiso 1 1 calc R U . . .
C13 C 0.59776(14) 0.51546(10) 0.74397(9) 0.0249(2) Uani 1 1 d . . . . .
H13 H 0.681691 0.541373 0.777029 0.030 Uiso 1 1 calc R U . . .
C14 C 0.46397(15) 0.56090(10) 0.75523(9) 0.0266(2) Uani 1 1 d . . . . .
H14 H 0.456407 0.616734 0.797206 0.032 Uiso 1 1 calc R U . . .
C15 C 0.34133(13) 0.52496(9) 0.70533(9) 0.0228(2) Uani 1 1 d . . . . .
H15 H 0.250929 0.557285 0.712440 0.027 Uiso 1 1 calc R U . . .
C16 C 0.35032(12) 0.44157(8) 0.64480(7) 0.01761(18) Uani 1 1 d . . . . .
C17 C 0.22317(12) 0.40808(8) 0.58478(7) 0.01702(18) Uani 1 1 d . . . . .
C18 C 0.23492(13) 0.41267(9) 0.48790(8) 0.0205(2) Uani 1 1 d . . . . .
H18 H 0.323306 0.437240 0.461979 0.025 Uiso 1 1 calc R U . . .
C19 C 0.11978(14) 0.38197(9) 0.42892(8) 0.0229(2) Uani 1 1 d . . . . .
H19 H 0.130139 0.385034 0.363321 0.027 Uiso 1 1 calc R U . . .
C20 C -0.01057(13) 0.34677(9) 0.46602(8) 0.0232(2) Uani 1 1 d . . . . .
H20 H -0.089979 0.326358 0.426015 0.028 Uiso 1 1 calc R U . . .
C21 C -0.02384(12) 0.34167(9) 0.56219(8) 0.0209(2) Uani 1 1 d . . . . .
H21 H -0.112819 0.317504 0.587624 0.025 Uiso 1 1 calc R U . . .
C22 C 0.09181(12) 0.37157(8) 0.62179(7) 0.01674(17) Uani 1 1 d . . . . .
C23 C 0.07161(12) 0.35997(8) 0.72393(8) 0.01772(18) Uani 1 1 d . . . . .
C24 C -0.00363(14) 0.43132(10) 0.77548(9) 0.0252(2) Uani 1 1 d . . . . .
H24 H -0.037578 0.490729 0.747034 0.030 Uiso 1 1 calc R U . . .
C25 C -0.02799(16) 0.41411(11) 0.86874(9) 0.0301(3) Uani 1 1 d . . . . .
H25 H -0.076654 0.462557 0.905581 0.036 Uiso 1 1 calc R U . . .
C26 C 0.01924(15) 0.32560(11) 0.90792(9) 0.0272(2) Uani 1 1 d . . . . .
H26 H -0.000009 0.311023 0.971128 0.033 Uiso 1 1 calc R U . . .
C27 C 0.09586(12) 0.25818(9) 0.85241(7) 0.01894(19) Uani 1 1 d . . . . .
C28 C 0.15576(12) 0.16405(9) 0.89005(7) 0.01879(19) Uani 1 1 d . . . . .
C29 C 0.11349(14) 0.12484(10) 0.97501(8) 0.0246(2) Uani 1 1 d . . . . .
H29 H 0.039683 0.156089 1.010004 0.030 Uiso 1 1 calc R U . . .
C30 C 0.18063(16) 0.03942(10) 1.00795(8) 0.0277(2) Uani 1 1 d . . . . .
H30 H 0.153957 0.012166 1.066187 0.033 Uiso 1 1 calc R U . . .
C31 C 0.28672(16) -0.00578(10) 0.95538(9) 0.0284(3) Uani 1 1 d . . . . .
H31 H 0.334712 -0.063702 0.977267 0.034 Uiso 1 1 calc R U . . .
C32 C 0.32146(15) 0.03526(9) 0.87011(9) 0.0253(2) Uani 1 1 d . . . . .
H32 H 0.392797 0.003837 0.833166 0.030 Uiso 1 1 calc R U . . .
C33 C 0.50596(14) 0.30823(11) 0.86455(9) 0.0267(2) Uani 1 1 d . . . . .
C34 C 0.5910(2) 0.35126(17) 0.94286(12) 0.0509(5) Uani 1 1 d . . . . .
H34A H 0.633603 0.416843 0.925541 0.076 Uiso 1 1 calc R U . . .
H34B H 0.669099 0.305485 0.959424 0.076 Uiso 1 1 calc R U . . .
H34C H 0.527485 0.360424 0.996329 0.076 Uiso 1 1 calc R U . . .
Cl1 Cl 0.71725(3) 0.10922(2) 0.75411(2) 0.02385(6) Uani 1 1 d D . . . .
O1 O 0.82698(14) 0.03480(10) 0.74203(9) 0.0442(3) Uani 1 1 d D . . . .
O2 O 0.75351(15) 0.19777(10) 0.70294(10) 0.0469(3) Uani 1 1 d D . . . .
O3 O 0.70445(15) 0.13406(10) 0.85107(7) 0.0446(3) Uani 1 1 d D . . . .
O4 O 0.57873(12) 0.06792(9) 0.71801(8) 0.0356(2) Uani 1 1 d D . . . .
Cl2 Cl 0.8564(3) 0.2374(3) 0.18323(17) 0.0223(5) Uani 0.56(2) 1 d D U P A 1
O5 O 0.7240(9) 0.2115(7) 0.2275(6) 0.0614(18) Uani 0.56(2) 1 d D U P A 1
O6 O 0.9478(12) 0.1499(6) 0.1751(6) 0.0366(12) Uani 0.56(2) 1 d D U P A 1
O7 O 0.8315(8) 0.2771(8) 0.0943(4) 0.0461(13) Uani 0.56(2) 1 d D U P A 1
O8 O 0.9351(11) 0.3106(7) 0.2414(8) 0.067(2) Uani 0.56(2) 1 d D U P A 1
Cl2B Cl 0.8505(6) 0.2459(5) 0.1830(3) 0.0394(10) Uani 0.44(2) 1 d D U P A 2
O5B O 0.7063(11) 0.2084(8) 0.2072(10) 0.063(2) Uani 0.44(2) 1 d D U P A 2
O6B O 0.9333(15) 0.1602(9) 0.1579(10) 0.0432(18) Uani 0.44(2) 1 d D U P A 2
O7B O 0.8326(12) 0.3118(11) 0.1060(6) 0.0573(19) Uani 0.44(2) 1 d D U P A 2
O8B O 0.9122(14) 0.2996(7) 0.2585(6) 0.061(2) Uani 0.44(2) 1 d D U P A 2
N6 N 0.2831(3) 0.32884(17) 0.07711(15) 0.0734(6) Uani 1 1 d . . . . .
C35 C 0.2905(2) 0.27032(16) 0.13363(15) 0.0540(5) Uani 1 1 d . . . . .
C36 C 0.3014(3) 0.19811(18) 0.20732(19) 0.0667(7) Uani 1 1 d . . . . .
H36A H 0.392626 0.161927 0.201692 0.080 Uiso 1 1 calc R U . . .
H36B H 0.218647 0.149713 0.202580 0.080 Uiso 1 1 calc R U . . .
H36C H 0.300194 0.233628 0.267758 0.080 Uiso 1 1 calc R U . . .

loop_
_atom_site_aniso_label
_atom_site_aniso_U_11
_atom_site_aniso_U_22
_atom_site_aniso_U_33
_atom_site_aniso_U_23
_atom_site_aniso_U_13
_atom_site_aniso_U_12
Cu1 0.01997(7) 0.01646(6) 0.01187(6) 0.00179(4) 0.00347(4) 0.00015(4)
N1 0.0196(4) 0.0184(4) 0.0169(4) 0.0016(3) 0.0022(3) 0.0003(3)
N2 0.0167(4) 0.0167(4) 0.0131(4) 0.0015(3) 0.0017(3) 0.0015(3)
N3 0.0162(4) 0.0199(4) 0.0134(4) 0.0009(3) 0.0018(3) -0.0006(3)
N4 0.0236(4) 0.0204(4) 0.0149(4) 0.0040(3) 0.0030(3) -0.0001(3)
N5 0.0212(4) 0.0245(4) 0.0172(4) 0.0027(3) 0.0023(3) 0.0000(3)
C1 0.0225(5) 0.0233(5) 0.0236(5) 0.0035(4) 0.0024(4) -0.0033(4)
C2 0.0251(5) 0.0222(5) 0.0320(6) 0.0027(4) -0.0021(5) -0.0047(4)
C3 0.0307(6) 0.0209(5) 0.0308(6) -0.0033(4) -0.0045(5) -0.0017(4)
C4 0.0296(6) 0.0223(5) 0.0212(5) -0.0042(4) -0.0003(4) 0.0005(4)
C5 0.0191(4) 0.0171(4) 0.0174(4) 0.0002(3) 0.0007(4) 0.0028(3)
C6 0.0182(4) 0.0183(4) 0.0142(4) 0.0011(3) 0.0013(3) 0.0030(3)
C7 0.0251(5) 0.0249(5) 0.0153(4) -0.0009(4) 0.0045(4) 0.0036(4)
C8 0.0239(5) 0.0300(6) 0.0170(5) 0.0028(4) 0.0071(4) 0.0041(4)
C9 0.0201(5) 0.0251(5) 0.0189(5) 0.0039(4) 0.0052(4) -0.0004(4)
C10 0.0163(4) 0.0188(4) 0.0148(4) 0.0021(3) 0.0014(3) 0.0008(3)
C11 0.0180(4) 0.0175(4) 0.0161(4) 0.0021(3) 0.0018(3) -0.0014(3)
C12 0.0174(5) 0.0241(5) 0.0230(5) 0.0011(4) 0.0012(4) -0.0025(4)
C13 0.0223(5) 0.0265(5) 0.0253(5) -0.0021(4) -0.0012(4) -0.0060(4)
C14 0.0284(6) 0.0233(5) 0.0275(6) -0.0066(4) 0.0001(5) -0.0038(4)
C15 0.0223(5) 0.0214(5) 0.0245(5) -0.0024(4) 0.0008(4) 0.0011(4)
C16 0.0183(4) 0.0180(4) 0.0166(4) 0.0023(3) 0.0014(3) -0.0011(3)
C17 0.0184(4) 0.0159(4) 0.0168(4) 0.0026(3) -0.0001(3) 0.0013(3)
C18 0.0229(5) 0.0213(5) 0.0176(4) 0.0050(4) 0.0014(4) 0.0004(4)
C19 0.0273(5) 0.0251(5) 0.0163(5) 0.0041(4) -0.0016(4) 0.0033(4)
C20 0.0228(5) 0.0269(5) 0.0199(5) 0.0011(4) -0.0039(4) 0.0009(4)
C21 0.0181(5) 0.0232(5) 0.0213(5) 0.0009(4) -0.0006(4) 0.0009(4)
C22 0.0171(4) 0.0169(4) 0.0164(4) 0.0017(3) 0.0004(3) 0.0026(3)
C23 0.0156(4) 0.0212(4) 0.0165(4) 0.0007(3) 0.0008(3) 0.0016(3)
C24 0.0259(5) 0.0268(5) 0.0236(5) -0.0002(4) 0.0033(4) 0.0100(4)
C25 0.0321(6) 0.0360(7) 0.0230(6) -0.0039(5) 0.0067(5) 0.0123(5)
C26 0.0288(6) 0.0359(6) 0.0175(5) -0.0011(4) 0.0065(4) 0.0066(5)
C27 0.0181(4) 0.0247(5) 0.0140(4) 0.0005(4) 0.0029(3) -0.0002(4)
C28 0.0210(5) 0.0226(5) 0.0126(4) 0.0016(3) 0.0012(3) -0.0035(4)
C29 0.0279(6) 0.0320(6) 0.0138(4) 0.0030(4) 0.0043(4) -0.0056(5)
C30 0.0367(7) 0.0301(6) 0.0158(5) 0.0075(4) -0.0008(4) -0.0094(5)
C31 0.0371(7) 0.0255(5) 0.0226(5) 0.0101(4) -0.0025(5) -0.0035(5)
C32 0.0310(6) 0.0227(5) 0.0226(5) 0.0067(4) 0.0025(4) 0.0024(4)
C33 0.0245(5) 0.0348(6) 0.0207(5) 0.0028(4) 0.0001(4) -0.0025(5)
C34 0.0517(10) 0.0687(12) 0.0305(8) -0.0031(8) -0.0149(7) -0.0188(9)
Cl1 0.02513(13) 0.02810(13) 0.01884(12) 0.00509(9) 0.00278(9) 0.00571(10)
O1 0.0380(6) 0.0523(7) 0.0437(6) -0.0002(5) 0.0049(5) 0.0242(5)
O2 0.0464(7) 0.0430(6) 0.0519(7) 0.0236(6) 0.0048(6) -0.0065(5)
O3 0.0573(7) 0.0589(7) 0.0186(4) -0.0013(5) -0.0034(5) 0.0249(6)
O4 0.0287(5) 0.0398(6) 0.0380(6) -0.0024(4) 0.0025(4) -0.0019(4)
Cl2 0.0333(8) 0.0245(6) 0.0093(6) 0.0013(4) 0.0031(4) 0.0030(4)
O5 0.069(3) 0.071(4) 0.048(2) 0.022(2) 0.044(2) 0.029(3)
O6 0.047(2) 0.0281(13) 0.036(2) 0.0065(15) 0.0176(18) 0.0115(13)
O7 0.0478(17) 0.071(3) 0.0206(14) 0.0171(18) -0.0004(11) 0.014(2)
O8 0.074(3) 0.056(3) 0.069(4) -0.039(3) -0.028(3) 0.009(2)
Cl2B 0.0581(17) 0.0378(13) 0.0227(11) -0.0073(8) 0.0105(9) 0.0063(8)
O5B 0.047(3) 0.055(3) 0.086(6) -0.016(3) 0.039(3) -0.010(2)
O6B 0.046(3) 0.040(4) 0.043(4) -0.019(3) 0.018(3) 0.001(2)
O7B 0.070(3) 0.078(5) 0.025(2) 0.020(3) -0.0027(19) 0.006(4)
O8B 0.111(6) 0.048(3) 0.024(2) -0.0150(16) -0.026(2) 0.040(3)
N6 0.0919(16) 0.0695(13) 0.0558(11) -0.0013(10) -0.0293(11) -0.0301(12)
C35 0.0609(12) 0.0489(10) 0.0500(11) -0.0106(8) -0.0206(9) -0.0158(9)
C36 0.0726(15) 0.0544(12) 0.0715(15) 0.0059(11) -0.0230(12) -0.0135(11)

loop_
_atom_type_symbol
_atom_type_description
_atom_type_scat_dispersion_real
_atom_type_scat_dispersion_imag
_atom_type_scat_source
C C 0.0033 0.0016 'International Tables Vol C Tables 4.2.6.8 and 6.1.1.4'
H H 0.0000 0.0000 'International Tables Vol C Tables 4.2.6.8 and 6.1.1.4'
N N 0.0061 0.0033 'International Tables Vol C Tables 4.2.6.8 and 6.1.1.4'
O O 0.0106 0.0060 'International Tables Vol C Tables 4.2.6.8 and 6.1.1.4'
Cl Cl 0.1484 0.1585 'International Tables Vol C Tables 4.2.6.8 and 6.1.1.4'
Cu Cu 0.3201 1.2651 'International Tables Vol C Tables 4.2.6.8 and 6.1.1.4'

loop_
_geom_angle_atom_site_label_1
_geom_angle_atom_site_label_2
_geom_angle_atom_site_label_3
_geom_angle
N1 Cu1 N5 164.36(4)
N1 Cu1 N4 93.12(4)
N5 Cu1 N4 83.86(4)
N1 Cu1 N2 81.04(4)
N5 Cu1 N2 98.45(4)
N4 Cu1 N2 166.39(4)
N1 Cu1 N3 106.66(4)
N5 Cu1 N3 87.76(4)
N4 Cu1 N3 77.81(4)
N2 Cu1 N3 115.59(3)
C1 N1 C5 119.03(10)
C1 N1 Cu1 126.12(8)
C5 N1 Cu1 114.85(7)
C10 N2 C6 118.44(9)
C10 N2 Cu1 128.36(7)
C6 N2 Cu1 112.19(7)
C23 N3 C27 118.48(10)
C23 N3 Cu1 128.95(7)
C27 N3 Cu1 109.13(7)
C32 N4 C28 119.84(10)
C32 N4 Cu1 122.55(8)
C28 N4 Cu1 117.48(8)
C33 N5 Cu1 164.53(10)
N1 C1 C2 122.14(11)
N1 C1 H1 118.9
C2 C1 H1 118.9
C3 C2 C1 118.90(11)
C3 C2 H2 120.5
C1 C2 H2 120.5
C2 C3 C4 119.37(11)
C2 C3 H3 120.3
C4 C3 H3 120.3
C5 C4 C3 118.86(12)
C5 C4 H4 120.6
C3 C4 H4 120.6
N1 C5 C4 121.70(11)
N1 C5 C6 115.07(9)
C4 C5 C6 123.20(10)
N2 C6 C7 122.30(10)
N2 C6 C5 114.99(9)
C7 C6 C5 122.70(10)
C8 C7 C6 118.98(11)
C8 C7 H7 120.5
C6 C7 H7 120.5
C9 C8 C7 118.85(10)
C9 C8 H8 120.6
C7 C8 H8 120.6
C8 C9 C10 119.64(11)
C8 C9 H9 120.2
C10 C9 H9 120.2
N2 C10 C9 121.55(10)
N2 C10 C11 117.91(9)
C9 C10 C11 120.28(10)
C12 C11 C16 120.44(10)
C12 C11 C10 120.82(10)
C16 C11 C10 118.73(10)
C13 C12 C11 119.89(11)
C13 C12 H12 120.1
C11 C12 H12 120.1
C12 C13 C14 120.01(11)
C12 C13 H13 120.0
C14 C13 H13 120.0
C15 C14 C13 120.34(11)
C15 C14 H14 119.8
C13 C14 H14 119.8
C14 C15 C16 120.39(11)
C14 C15 H15 119.8
C16 C15 H15 119.8
C15 C16 C11 118.86(10)
C15 C16 C17 120.80(10)
C11 C16 C17 120.19(10)
C18 C17 C22 118.56(10)
C18 C17 C16 119.03(10)
C22 C17 C16 122.41(10)
C19 C18 C17 121.26(11)
C19 C18 H18 119.4
C17 C18 H18 119.4
C18 C19 C20 119.92(11)
C18 C19 H19 120.0
C20 C19 H19 120.0
C19 C20 C21 119.49(11)
C19 C20 H20 120.3
C21 C20 H20 120.3
C20 C21 C22 120.88(11)
C20 C21 H21 119.6
C22 C21 H21 119.6
C21 C22 C17 119.90(10)
C21 C22 C23 117.82(10)
C17 C22 C23 122.25(10)
N3 C23 C24 122.27(10)
N3 C23 C22 116.78(9)
C24 C23 C22 120.91(10)
C25 C24 C23 118.89(11)
C25 C24 H24 120.6
C23 C24 H24 120.6
C24 C25 C26 119.40(12)
C24 C25 H25 120.3
C26 C25 H25 120.3
C25 C26 C27 118.56(11)
C25 C26 H26 120.7
C27 C26 H26 120.7
N3 C27 C26 122.28(11)
N3 C27 C28 115.74(10)
C26 C27 C28 121.94(10)
N4 C28 C29 120.88(11)
N4 C28 C27 116.51(9)
C29 C28 C27 122.59(11)
C30 C29 C28 119.12(12)
C30 C29 H29 120.4
C28 C29 H29 120.4
C31 C30 C29 119.58(11)
C31 C30 H30 120.2
C29 C30 H30 120.2
C30 C31 C32 118.63(12)
C30 C31 H31 120.7
C32 C31 H31 120.7
N4 C32 C31 121.91(12)
N4 C32 H32 119.0
C31 C32 H32 119.0
N5 C33 C34 178.96(17)
C33 C34 H34A 109.5
C33 C34 H34B 109.5
H34A C34 H34B 109.5
C33 C34 H34C 109.5
H34A C34 H34C 109.5
H34B C34 H34C 109.5
O2 Cl1 O3 110.32(9)
O2 Cl1 O1 110.21(8)
O3 Cl1 O1 109.73(7)
O2 Cl1 O4 108.13(8)
O3 Cl1 O4 109.52(8)
O1 Cl1 O4 108.88(8)
O7 Cl2 O5 111.7(5)
O7 Cl2 O8 110.0(4)
O5 Cl2 O8 108.1(5)
O7 Cl2 O6 109.4(4)
O5 Cl2 O6 110.7(6)
O8 Cl2 O6 106.8(6)
O8B Cl2B O6B 112.2(7)
O8B Cl2B O7B 109.8(6)
O6B Cl2B O7B 111.2(6)
O8B Cl2B O5B 109.3(7)
O6B Cl2B O5B 107.1(7)
O7B Cl2B O5B 107.1(7)
N6 C35 C36 178.4(2)
C35 C36 H36A 109.5
C35 C36 H36B 109.5
H36A C36 H36B 109.5
C35 C36 H36C 109.5
H36A C36 H36C 109.5
H36B C36 H36C 109.5

loop_
_geom_bond_atom_site_label_1
_geom_bond_atom_site_label_2
_geom_bond_distance
Cu1 N1 1.9937(10)
Cu1 N5 2.0123(10)
Cu1 N4 2.0177(9)
Cu1 N2 2.0517(9)
Cu1 N3 2.2525(9)
N1 C1 1.3411(15)
N1 C5 1.3527(14)
N2 C10 1.3495(14)
N2 C6 1.3563(14)
N3 C23 1.3448(14)
N3 C27 1.3492(14)
N4 C32 1.3438(15)
N4 C28 1.3517(15)
N5 C33 1.1358(16)
C1 C2 1.3880(18)
C1 H1 0.9500
C2 C3 1.380(2)
C2 H2 0.9500
C3 C4 1.3897(19)
C3 H3 0.9500
C4 C5 1.3869(16)
C4 H4 0.9500
C5 C6 1.4748(15)
C6 C7 1.3921(15)
C7 C8 1.3868(18)
C7 H7 0.9500
C8 C9 1.3835(17)
C8 H8 0.9500
C9 C10 1.3977(15)
C9 H9 0.9500
C10 C11 1.4818(15)
C11 C12 1.3965(15)
C11 C16 1.4071(15)
C12 C13 1.3884(17)
C12 H12 0.9500
C13 C14 1.3926(19)
C13 H13 0.9500
C14 C15 1.3912(17)
C14 H14 0.9500
C15 C16 1.3977(16)
C15 H15 0.9500
C16 C17 1.4907(15)
C17 C18 1.3996(15)
C17 C22 1.4030(15)
C18 C19 1.3894(17)
C18 H18 0.9500
C19 C20 1.3900(18)
C19 H19 0.9500
C20 C21 1.3914(17)
C20 H20 0.9500
C21 C22 1.3955(15)
C21 H21 0.9500
C22 C23 1.4918(15)
C23 C24 1.3949(16)
C24 C25 1.3836(18)
C24 H24 0.9500
C25 C26 1.385(2)
C25 H25 0.9500
C26 C27 1.3982(16)
C26 H26 0.9500
C27 C28 1.4824(16)
C28 C29 1.3916(15)
C29 C30 1.3887(19)
C29 H29 0.9500
C30 C31 1.385(2)
C30 H30 0.9500
C31 C32 1.3872(17)
C31 H31 0.9500
C32 H32 0.9500
C33 C34 1.456(2)
C34 H34A 0.9800
C34 H34B 0.9800
C34 H34C 0.9800
Cl1 O2 1.4288(12)
Cl1 O3 1.4327(11)
Cl1 O1 1.4383(11)
Cl1 O4 1.4527(11)
Cl2 O7 1.407(5)
Cl2 O5 1.418(6)
Cl2 O8 1.438(6)
Cl2 O6 1.452(6)
Cl2B O8B 1.388(8)
Cl2B O6B 1.427(8)
Cl2B O7B 1.431(7)
Cl2B O5B 1.450(8)
N6 C35 1.134(3)
C35 C36 1.442(3)
C36 H36A 0.9800
C36 H36B 0.9800
C36 H36C 0.9800

loop_
_geom_torsion_atom_site_label_1
_geom_torsion_atom_site_label_2
_geom_torsion_atom_site_label_3
_geom_torsion_atom_site_label_4
_geom_torsion
C5 N1 C1 C2 -0.01(18)
Cu1 N1 C1 C2 179.86(9)
N1 C1 C2 C3 -0.5(2)
C1 C2 C3 C4 0.5(2)
C2 C3 C4 C5 0.05(19)
C1 N1 C5 C4 0.55(17)
Cu1 N1 C5 C4 -179.34(9)
C1 N1 C5 C6 178.83(10)
Cu1 N1 C5 C6 -1.06(12)
C3 C4 C5 N1 -0.57(18)
C3 C4 C5 C6 -178.71(11)
C10 N2 C6 C7 3.23(16)
Cu1 N2 C6 C7 -166.27(9)
C10 N2 C6 C5 -175.73(9)
Cu1 N2 C6 C5 14.78(11)
N1 C5 C6 N2 -9.45(14)
C4 C5 C6 N2 168.80(11)
N1 C5 C6 C7 171.60(10)
C4 C5 C6 C7 -10.15(17)
N2 C6 C7 C8 1.03(17)
C5 C6 C7 C8 179.90(11)
C6 C7 C8 C9 -2.74(18)
C7 C8 C9 C10 0.30(18)
C6 N2 C10 C9 -5.77(15)
Cu1 N2 C10 C9 161.80(8)
C6 N2 C10 C11 168.34(9)
Cu1 N2 C10 C11 -24.09(14)
C8 C9 C10 N2 4.09(17)
C8 C9 C10 C11 -169.89(11)
N2 C10 C11 C12 121.66(11)
C9 C10 C11 C12 -64.15(15)
N2 C10 C11 C16 -58.83(14)
C9 C10 C11 C16 115.36(12)
C16 C11 C12 C13 2.60(17)
C10 C11 C12 C13 -177.89(11)
C11 C12 C13 C14 -0.37(19)
C12 C13 C14 C15 -1.6(2)
C13 C14 C15 C16 1.3(2)
C14 C15 C16 C11 0.88(17)
C14 C15 C16 C17 -174.55(11)
C12 C11 C16 C15 -2.84(16)
C10 C11 C16 C15 177.64(10)
C12 C11 C16 C17 172.62(10)
C10 C11 C16 C17 -6.90(15)
C15 C16 C17 C18 116.07(12)
C11 C16 C17 C18 -59.30(14)
C15 C16 C17 C22 -64.21(15)
C11 C16 C17 C22 120.42(12)
C22 C17 C18 C19 0.01(16)
C16 C17 C18 C19 179.74(10)
C17 C18 C19 C20 0.61(18)
C18 C19 C20 C21 -0.66(18)
C19 C20 C21 C22 0.12(18)
C20 C21 C22 C17 0.50(17)
C20 C21 C22 C23 -177.54(10)
C18 C17 C22 C21 -0.55(16)
C16 C17 C22 C21 179.72(10)
C18 C17 C22 C23 177.39(10)
C16 C17 C22 C23 -2.33(16)
C27 N3 C23 C24 3.59(16)
Cu1 N3 C23 C24 -153.03(9)
C27 N3 C23 C22 -173.81(10)
Cu1 N3 C23 C22 29.56(14)
C21 C22 C23 N3 96.60(12)
C17 C22 C23 N3 -81.39(13)
C21 C22 C23 C24 -80.84(14)
C17 C22 C23 C24 101.17(13)
N3 C23 C24 C25 -1.48(19)
C22 C23 C24 C25 175.81(12)
C23 C24 C25 C26 -1.7(2)
C24 C25 C26 C27 2.7(2)
C23 N3 C27 C26 -2.57(17)
Cu1 N3 C27 C26 158.37(10)
C23 N3 C27 C28 179.50(10)
Cu1 N3 C27 C28 -19.56(11)
C25 C26 C27 N3 -0.5(2)
C25 C26 C27 C28 177.26(12)
C32 N4 C28 C29 -1.98(17)
Cu1 N4 C28 C29 -177.92(9)
C32 N4 C28 C27 176.77(11)
Cu1 N4 C28 C27 0.83(13)
N3 C27 C28 N4 14.00(15)
C26 C27 C28 N4 -163.94(11)
N3 C27 C28 C29 -167.28(11)
C26 C27 C28 C29 14.78(18)
N4 C28 C29 C30 2.26(18)
C27 C28 C29 C30 -176.41(11)
C28 C29 C30 C31 -0.79(19)
C29 C30 C31 C32 -0.9(2)
C28 N4 C32 C31 0.23(19)
Cu1 N4 C32 C31 175.96(10)
C30 C31 C32 N4 1.2(2)
